data_1575461
loop_
_publ_author_name
'Sun, Xiaofei'
'Jin, Da'
'Yadav, Ravi'
'Kraetschmer, Frederic'
'K&#xf6;ppe, Ralf'
'Roesky, Peter W.'

_publ_section_title
;
 On-demand switching from mono-silylene to bis-silylene to access mono-,
 di- and mixed coinage metal complexes.
;
_journal_issue 35
_journal_name_full 'Chemical science'
_journal_page_first 16057
_journal_page_last 16062
_journal_paper_doi 10.1039/d5sc04287a
_journal_volume 16
_journal_year 2025
_chemical_formula_moiety 'C51 H74 Ag N5 Si2, C7 H8'
_chemical_formula_sum 'C58 H82 Ag N5 Si2'
_chemical_formula_weight 1013.33
_space_group_crystal_system triclinic
_space_group_IT_number 2
_space_group_name_Hall '-P 1'
_space_group_name_H-M_alt 'P -1'
_atom_sites_solution_hydrogens geom
_atom_sites_solution_primary dual
_audit_creation_date 2024-10-22
_audit_creation_method
;
Olex2 1.5
(compiled 2024.02.16 svn.r378c4104 for OlexSys, GUI svn.r6928)
;
_audit_update_record
;
2024-10-24 deposited with the CCDC.	2025-07-30 downloaded from the CCDC.
;
_cell_angle_alpha 71.802(6)
_cell_angle_beta 77.731(6)
_cell_angle_gamma 88.727(6)
_cell_formula_units_Z 2
_cell_length_a 14.0034(11)
_cell_length_b 14.5552(11)
_cell_length_c 14.8701(11)
_cell_measurement_reflns_used 44656
_cell_measurement_temperature 100
_cell_measurement_theta_max 28.81
_cell_measurement_theta_min 2.60
_cell_volume 2810.3(4)
_computing_cell_refinement
;
X-Area Recipe 1.33.0.0 (STOE, 2015)
;
_computing_data_collection
;
X-Area Pilatus3_SV 1.31.150.0 (STOE, 2018)
;
_computing_data_reduction
;
X-Area Integrate 1.73.1.0 (STOE, 2018)
X-Area LANA 1.73.2.0 (STOE, 2018)
;
_computing_molecular_graphics 'Olex2 1.5 (Dolomanov et al., 2009)'
_computing_publication_material
;
STOE & Cie GmbH, X-Area, software package for collecting single-crystal or
multi-domain crystal data on STOE area-detector diffractometers, for image 
processing, for the correction and scaling of reflection intensities and 
for outlier rejection, version 1.84, Darmstadt 2018
;
_computing_structure_refinement 'SHELXL 2019/2 (Sheldrick, 2015)'
_computing_structure_solution 'SHELXT  (Sheldrick, 2015)'
_diffrn_ambient_temperature 100
_diffrn_detector 'CMOS pixel detector'
_diffrn_detector_area_resol_mean 5.81
_diffrn_detector_type 'Dectris Pilatus 100k'
_diffrn_measured_fraction_theta_full 0.998
_diffrn_measured_fraction_theta_max 0.871
_diffrn_measurement_details
;
 994 frames, detector distance = 60 mm
;
_diffrn_measurement_device 'four-circle diffractometer'
_diffrn_measurement_device_type 'STOE STADIVARI'
_diffrn_measurement_method '\w scans'
_diffrn_radiation_collimation '1.2 0.6 mm diameter'
_diffrn_radiation_monochromator 'single reflection optic'
_diffrn_radiation_polarisn_norm 270
_diffrn_radiation_probe x-ray
_diffrn_radiation_type 'Mo K\a'
_diffrn_radiation_wavelength 0.71073
_diffrn_reflns_av_R_equivalents 0.0377
_diffrn_reflns_av_unetI/netI 0.0448
_diffrn_reflns_Laue_measured_fraction_full 0.998
_diffrn_reflns_Laue_measured_fraction_max 0.871
_diffrn_reflns_limit_h_max 18
_diffrn_reflns_limit_h_min -18
_diffrn_reflns_limit_k_max 19
_diffrn_reflns_limit_k_min -19
_diffrn_reflns_limit_l_max 20
_diffrn_reflns_limit_l_min -18
_diffrn_reflns_number 43558
_diffrn_reflns_point_group_measured_fraction_full 0.998
_diffrn_reflns_point_group_measured_fraction_max 0.871
_diffrn_reflns_theta_full 25.242
_diffrn_reflns_theta_max 29.229
_diffrn_reflns_theta_min 2.853
_diffrn_source 'Mo LFF Sealed Tube'
_diffrn_source_current 0.830
_diffrn_source_power 0.050
_diffrn_source_type 'Xenocs Genix3D microfocus'
_diffrn_source_voltage 60
_exptl_absorpt_coefficient_mu 0.441
_exptl_absorpt_correction_T_max 1.0000
_exptl_absorpt_correction_T_min 0.4681
_exptl_absorpt_correction_type multi-scan
_exptl_absorpt_process_details
;
STOE LANA, absorption correction by scaling of reflection intensities.
J. Koziskova, F. Hahn, J. Richter, J. Kozisek, "Comparison of different
absorption corrections on the model structure of tetrakis(\m~2~-acetato)-
diaqua-di-copper(II)", Acta Chimica Slovaca, vol. 9, no. 2, 2016, pp. 136 - 140.
;
_exptl_crystal_colour yellow
_exptl_crystal_colour_primary yellow
_exptl_crystal_density_diffrn 1.197
_exptl_crystal_density_method 'not measured'
_exptl_crystal_description plate
_exptl_crystal_F_000 1080
_exptl_crystal_size_max 0.201
_exptl_crystal_size_mid 0.12
_exptl_crystal_size_min 0.059
_refine_diff_density_max 0.589
_refine_diff_density_min -0.460
_refine_diff_density_rms 0.064
_refine_ls_extinction_method none
_refine_ls_goodness_of_fit_ref 1.056
_refine_ls_hydrogen_treatment constr
_refine_ls_matrix_type full
_refine_ls_number_parameters 667
_refine_ls_number_reflns 13279
_refine_ls_number_restraints 428
_refine_ls_restrained_S_all 1.074
_refine_ls_R_factor_all 0.0461
_refine_ls_R_factor_gt 0.0329
_refine_ls_shift/su_max 0.004
_refine_ls_shift/su_mean 0.000
_refine_ls_structure_factor_coef Fsqd
_refine_ls_weighting_details 'w=1/[\s^2^(Fo^2^)+(0.0491P)^2^] where P=(Fo^2^+2Fc^2^)/3'
_refine_ls_weighting_scheme calc
_refine_ls_wR_factor_gt 0.0833
_refine_ls_wR_factor_ref 0.0864
_reflns_Friedel_coverage 0.000
_reflns_number_gt 10543
_reflns_number_total 13279
_reflns_threshold_expression 'I > 2\s(I)'
_cod_data_source_file d5sc04287a2.cif
_cod_data_source_block xf-si2ag1-new
_cod_depositor_comments 'Adding full bibliography for 1575461--1575467.cif.'
_cod_database_code 1575461
_shelx_shelxl_version_number 2019/2
_audit_contact_author
;
      Prof. Dr. Peter W. Roesky
      Karlsruher Institut fuer Technologie (KIT), CS
      Institut fuer Anorganische Chemie (AOC)
      Lehrstuhl fuer Anorganische Funktionsmaterialien
      Engesserstr. 15, Geb. 30.45
      76131 Karlsruhe 
      Bundesrepublik Deutschland
;
_audit_contact_letter
;
;
_shelx_space_group_comment
;
The symmetry employed for this shelxl refinement is uniquely defined
by the following loop, which should always be used as a source of
symmetry information in preference to the above space-group names.
They are only intended as comments.
;
_shelx_estimated_absorpt_t_max 0.974
_shelx_estimated_absorpt_t_min 0.917
_olex2_refinement_description
;
1. Fixed Uiso
 At 1.2 times of:
  All C(H) groups
 At 1.5 times of:
  All C(H,H,H) groups
2. Restrained distances
 C53-C54 = C53-C58 = C55-C56
 1.39 with sigma of 0.02
 C60-C65 = C60-C61 = C64-C63
 1.39 with sigma of 0.02
 C52-C53
 1.51 with sigma of 0.02
 C59-C60
 1.51 with sigma of 0.02
 C54-C55 = C56-C57 = C57-C58
 1.38 with sigma of 0.02
 C65-C64 = C63-C62 = C62-C61
 1.38 with sigma of 0.02
 C60-C64
 2.42 with sigma of 0.04
 C65-C63
 2.39 with sigma of 0.04
 C60-C62
 2.41 with sigma of 0.04
 C64-C62 = C63-C61
 2.4 with sigma of 0.04
 C52-C54 = C52-C58
 2.52 with sigma of 0.04
 C53-C55
 2.42 with sigma of 0.04
 C53-C57
 2.41 with sigma of 0.04
 C54-C56
 2.39 with sigma of 0.04
 C59-C65 = C59-C61
 2.52 with sigma of 0.04
 C55-C57 = C56-C58
 2.4 with sigma of 0.04
 C53-C57 \\sim C53-C55 \\sim C58-C56 \\sim C54-C58 \\sim C55-C57 \\sim C54-C56
 with sigma of 0.04
 C60-C65 \\sim C65-C64 \\sim C64-C63 \\sim C63-C62 \\sim C62-C61 \\sim C61-C60
 with sigma of 0.02
 C53-C54 \\sim C54-C55 \\sim C55-C56 \\sim C56-C57 \\sim C57-C58 \\sim C58-C53
 with sigma of 0.02
 C60-C62 \\sim C60-C64 \\sim C61-C63 \\sim C65-C61 \\sim C64-C62 \\sim C65-C63
 with sigma of 0.04
 C59-C61 \\sim C59-C65
 with sigma of 0.04
 C52-C58 \\sim C52-C54
 with sigma of 0.04
3. Restrained planarity
 C59, C60, C61, C62, C63, C64, C65
 with sigma of 0.01
 C52, C53, C54, C55, C56, C57, C58
 with sigma of 0.1
4. Rigid bond restraints
 C59, C60, C61, C62, C63, C64, C65
 with sigma for 1-2 distances of 0.01 and sigma for 1-3 distances of 0.01
 C52, C53, C54, C55, C56, C57, C58
 with sigma for 1-2 distances of 0.01 and sigma for 1-3 distances of 0.01
5. Uiso/Uaniso restraints and constraints
C59 \\sim C60 \\sim C61 \\sim C62 \\sim C63 \\sim C64 \\sim C65: within 2.5A
with sigma of 0.01 and sigma for terminal atoms of 0.02 within 2.5A
C52 \\sim C53 \\sim C54 \\sim C55 \\sim C56 \\sim C57 \\sim C58: within 2.5A
with sigma of 0.01 and sigma for terminal atoms of 0.02 within 2.5A
Uanis(C52) \\sim Ueq, Uanis(C53) \\sim Ueq, Uanis(C54) \\sim Ueq, Uanis(C55)
\\sim Ueq, Uanis(C56) \\sim Ueq, Uanis(C57) \\sim Ueq, Uanis(C58) \\sim Ueq:
with sigma of 0.01 and sigma for terminal atoms of 0.02
6. Rigid body (RIGU) restrains
 C52, C53, C54, C55, C56, C57, C58
 with sigma for 1-2 distances of 0.004 and sigma for 1-3 distances of 0.004
 C59, C60, C61, C62, C63, C64, C65
 with sigma for 1-2 distances of 0.004 and sigma for 1-3 distances of 0.004
7. Others
 Fixed Sof: C52(0.5) H52A(0.5) H52B(0.5) H52C(0.5) C56(0.5) H56(0.5) C57(0.5)
 H57(0.5) C58(0.5) H58(0.5) C53(0.5) C54(0.5) H54(0.5) C55(0.5) H55(0.5)
 C59(0.5) H59A(0.5) H59B(0.5) H59C(0.5) C60(0.5) C61(0.5) H61(0.5) C62(0.5)
 H62(0.5) C63(0.5) H63(0.5) C64(0.5) H64(0.5) C65(0.5) H65(0.5)
8.a Ternary CH refined with riding coordinates:
 C16(H16), C21(H21)
8.b Aromatic/amide H refined with riding coordinates:
 C3(H3), C5(H5), C12(H12), C13(H13), C14(H14), C32(H32), C33(H33), C34(H34),
 C35(H35), C36(H36), C43(H43), C44(H44), C45(H45), C46(H46), C47(H47), C56(H56),
  C57(H57), C58(H58), C54(H54), C55(H55), C61(H61), C62(H62), C63(H63),
 C64(H64), C65(H65)
8.c Fitted hexagon refined as free rotating group:
 C56(C57,C58,C53,C54,C55)
8.d Idealised Me refined as rotating group:
 C7(H7A,H7B,H7C), C8(H8A,H8B,H8C), C9(H9A,H9B,H9C), C17(H17A,H17B,H17C),
 C18(H18A,H18B,H18C), C19(H19A,H19B,H19C), C20(H20A,H20B,H20C), C23(H23A,H23B,
 H23C), C24(H24A,H24B,H24C), C25(H25A,H25B,H25C), C27(H27A,H27B,H27C), C28(H28A,
 H28B,H28C), C29(H29A,H29B,H29C), C37(H37A,H37B,H37C), C38(H38A,H38B,H38C),
 C39(H39A,H39B,H39C), C49(H49A,H49B,H49C), C50(H50A,H50B,H50C), C51(H51A,H51B,
 H51C), C52(H52A,H52B,H52C), C59(H59A,H59B,H59C)
;
_olex2_submission_special_instructions 'No special instructions were received'

loop_
_space_group_symop_operation_xyz
'x, y, z'
'-x, -y, -z'

loop_
_atom_site_label
_atom_site_type_symbol
_atom_site_fract_x
_atom_site_fract_y
_atom_site_fract_z
_atom_site_U_iso_or_equiv
_atom_site_adp_type
_atom_site_occupancy
_atom_site_site_symmetry_order
_atom_site_calc_flag
_atom_site_refinement_flags_posn
_atom_site_refinement_flags_adp
_atom_site_refinement_flags_occupancy
_atom_site_disorder_assembly
_atom_site_disorder_group
Ag Ag 0.72990(2) 0.47863(2) 0.55964(2) 0.02039(5) Uani 1 1 d . . . . .
C1 C 0.76767(13) 0.62840(13) 0.52106(14) 0.0213(4) Uani 1 1 d . . . . .
C2 C 0.80108(13) 0.68049(14) 0.42067(14) 0.0232(4) Uani 1 1 d . . . . .
C3 C 0.82912(14) 0.77813(14) 0.39119(15) 0.0281(5) Uani 1 1 d . . . . .
H3 H 0.852314 0.811093 0.324048 0.034 Uiso 1 1 calc R U . . .
C4 C 0.82433(14) 0.82871(14) 0.45635(17) 0.0323(5) Uani 1 1 d . . . . .
C5 C 0.79172(14) 0.77886(14) 0.55415(16) 0.0297(5) Uani 1 1 d . . . . .
H5 H 0.787778 0.812356 0.600264 0.036 Uiso 1 1 calc R U . . .
C6 C 0.76462(13) 0.68041(14) 0.58598(14) 0.0241(4) Uani 1 1 d . . . . .
C7 C 0.80582(15) 0.63027(16) 0.34532(14) 0.0307(5) Uani 1 1 d . . . . .
H7A H 0.846300 0.573955 0.359731 0.046 Uiso 1 1 calc R U . . .
H7B H 0.834596 0.675234 0.281106 0.046 Uiso 1 1 calc R U . . .
H7C H 0.739652 0.608975 0.346147 0.046 Uiso 1 1 calc R U . . .
C8 C 0.85661(18) 0.93462(16) 0.4219(2) 0.0500(7) Uani 1 1 d . . . . .
H8A H 0.912530 0.947021 0.366650 0.075 Uiso 1 1 calc R U . . .
H8B H 0.875703 0.951499 0.474646 0.075 Uiso 1 1 calc R U . . .
H8C H 0.802533 0.974042 0.401930 0.075 Uiso 1 1 calc R U . . .
C9 C 0.73110(16) 0.63104(16) 0.69417(15) 0.0344(5) Uani 1 1 d . . . . .
H9A H 0.785899 0.598320 0.720205 0.052 Uiso 1 1 calc R U . . .
H9B H 0.677739 0.583360 0.706243 0.052 Uiso 1 1 calc R U . . .
H9C H 0.707985 0.679516 0.726023 0.052 Uiso 1 1 calc R U . . .
C10 C 0.83055(13) 0.14667(13) 0.80942(12) 0.0188(4) Uani 1 1 d . . . . .
C11 C 0.87792(13) 0.22684(14) 0.82084(12) 0.0206(4) Uani 1 1 d . . . . .
C12 C 0.95993(14) 0.21257(15) 0.86083(14) 0.0258(4) Uani 1 1 d . . . . .
H12 H 0.989370 0.265845 0.870606 0.031 Uiso 1 1 calc R U . . .
C13 C 1.00042(14) 0.12249(15) 0.88708(14) 0.0280(4) Uani 1 1 d . . . . .
H13 H 1.055924 0.113820 0.915620 0.034 Uiso 1 1 calc R U . . .
C14 C 0.95831(14) 0.04591(15) 0.87080(14) 0.0261(4) Uani 1 1 d . . . . .
H14 H 0.987393 -0.015074 0.885832 0.031 Uiso 1 1 calc R U . . .
C15 C 0.87482(13) 0.05547(14) 0.83317(13) 0.0222(4) Uani 1 1 d . . . . .
C16 C 0.83897(13) 0.32754(14) 0.79174(13) 0.0229(4) Uani 1 1 d . . . . .
H16 H 0.787753 0.326200 0.754387 0.027 Uiso 1 1 calc R U . . .
C17 C 0.79007(15) 0.35568(15) 0.88118(14) 0.0297(5) Uani 1 1 d . . . . .
H17A H 0.736469 0.308507 0.920186 0.045 Uiso 1 1 calc R U . . .
H17B H 0.764133 0.420201 0.860537 0.045 Uiso 1 1 calc R U . . .
H17C H 0.838337 0.356321 0.920038 0.045 Uiso 1 1 calc R U . . .
C18 C 0.91839(15) 0.40430(15) 0.72588(15) 0.0303(5) Uani 1 1 d . . . . .
H18A H 0.966537 0.411685 0.762587 0.045 Uiso 1 1 calc R U . . .
H18B H 0.888388 0.466269 0.702485 0.045 Uiso 1 1 calc R U . . .
H18C H 0.950971 0.383975 0.670498 0.045 Uiso 1 1 calc R U . . .
C19 C 0.80739(19) -0.11925(16) 0.91172(16) 0.0417(6) Uani 1 1 d . . . . .
H19A H 0.771781 -0.170378 0.900441 0.063 Uiso 1 1 calc R U . . .
H19B H 0.767367 -0.099623 0.964617 0.063 Uiso 1 1 calc R U . . .
H19C H 0.868922 -0.143615 0.929248 0.063 Uiso 1 1 calc R U . . .
C20 C 0.89300(17) -0.06201(17) 0.73735(16) 0.0398(5) Uani 1 1 d . . . . .
H20A H 0.954643 -0.085427 0.755270 0.060 Uiso 1 1 calc R U . . .
H20B H 0.906769 -0.006166 0.678166 0.060 Uiso 1 1 calc R U . . .
H20C H 0.858466 -0.113721 0.725906 0.060 Uiso 1 1 calc R U . . .
C21 C 0.82939(14) -0.03201(14) 0.81933(14) 0.0268(4) Uani 1 1 d . . . . .
H21 H 0.765693 -0.012501 0.800492 0.032 Uiso 1 1 calc R U . . .
C22 C 0.89596(13) 0.26524(13) 0.46599(13) 0.0206(4) Uani 1 1 d . . . . .
C23 C 0.94759(17) 0.36091(17) 0.4033(2) 0.0512(7) Uani 1 1 d . . . . .
H23A H 0.933662 0.377484 0.338363 0.077 Uiso 1 1 calc R U . . .
H23B H 1.018279 0.355907 0.398510 0.077 Uiso 1 1 calc R U . . .
H23C H 0.924352 0.411463 0.432234 0.077 Uiso 1 1 calc R U . . .
C24 C 0.92568(16) 0.18589(18) 0.42095(19) 0.0418(6) Uani 1 1 d . . . . .
H24A H 0.888060 0.125719 0.460969 0.063 Uiso 1 1 calc R U . . .
H24B H 0.995659 0.175801 0.417162 0.063 Uiso 1 1 calc R U . . .
H24C H 0.912524 0.204866 0.355612 0.063 Uiso 1 1 calc R U . . .
C25 C 0.92026(16) 0.2373(2) 0.56527(16) 0.0452(6) Uani 1 1 d . . . . .
H25A H 0.896886 0.286193 0.596547 0.068 Uiso 1 1 calc R U . . .
H25B H 0.991276 0.233600 0.558490 0.068 Uiso 1 1 calc R U . . .
H25C H 0.888360 0.174203 0.605022 0.068 Uiso 1 1 calc R U . . .
C26 C 0.54382(13) 0.32731(14) 0.45468(13) 0.0223(4) Uani 1 1 d . . . . .
C27 C 0.55649(16) 0.43219(15) 0.38762(15) 0.0332(5) Uani 1 1 d . . . . .
H27A H 0.492751 0.455443 0.375522 0.050 Uiso 1 1 calc R U . . .
H27B H 0.600916 0.435460 0.326015 0.050 Uiso 1 1 calc R U . . .
H27C H 0.583919 0.472824 0.418388 0.050 Uiso 1 1 calc R U . . .
C28 C 0.50522(15) 0.26257(16) 0.40510(15) 0.0318(5) Uani 1 1 d . . . . .
H28A H 0.546997 0.272957 0.340582 0.048 Uiso 1 1 calc R U . . .
H28B H 0.438139 0.278823 0.398863 0.048 Uiso 1 1 calc R U . . .
H28C H 0.505844 0.194544 0.444162 0.048 Uiso 1 1 calc R U . . .
C29 C 0.47293(14) 0.32024(15) 0.54910(14) 0.0281(4) Uani 1 1 d . . . . .
H29A H 0.465593 0.252835 0.591406 0.042 Uiso 1 1 calc R U . . .
H29B H 0.409207 0.342317 0.535888 0.042 Uiso 1 1 calc R U . . .
H29C H 0.498069 0.360996 0.581164 0.042 Uiso 1 1 calc R U . . .
C30 C 0.72324(13) 0.27987(12) 0.42923(13) 0.0183(4) Uani 1 1 d . . . . .
C31 C 0.74159(13) 0.26986(14) 0.33102(13) 0.0224(4) Uani 1 1 d . . . . .
C32 C 0.78088(16) 0.34593(16) 0.24893(14) 0.0332(5) Uani 1 1 d . . . . .
H32 H 0.794340 0.407411 0.254406 0.040 Uiso 1 1 calc R U . . .
C33 C 0.80053(19) 0.33230(18) 0.15880(16) 0.0454(6) Uani 1 1 d . . . . .
H33 H 0.827549 0.384599 0.102568 0.054 Uiso 1 1 calc R U . . .
C34 C 0.78125(19) 0.24380(18) 0.15014(16) 0.0456(6) Uani 1 1 d . . . . .
H34 H 0.796597 0.234365 0.088359 0.055 Uiso 1 1 calc R U . . .
C35 C 0.73958(19) 0.16866(18) 0.23129(16) 0.0446(6) Uani 1 1 d . . . . .
H35 H 0.724109 0.107928 0.225264 0.054 Uiso 1 1 calc R U . . .
C36 C 0.72036(17) 0.18163(15) 0.32108(15) 0.0342(5) Uani 1 1 d . . . . .
H36 H 0.692198 0.129395 0.376892 0.041 Uiso 1 1 calc R U . . .
C37 C 0.67551(14) 0.02141(14) 0.60969(14) 0.0278(4) Uani 1 1 d . . . . .
H37A H 0.676021 0.083415 0.558663 0.042 Uiso 1 1 calc R U . . .
H37B H 0.682418 -0.031199 0.581030 0.042 Uiso 1 1 calc R U . . .
H37C H 0.730021 0.022043 0.641361 0.042 Uiso 1 1 calc R U . . .
C38 C 0.57707(16) -0.09167(14) 0.76373(15) 0.0304(5) Uani 1 1 d . . . . .
H38A H 0.627918 -0.090067 0.799527 0.046 Uiso 1 1 calc R U . . .
H38B H 0.589185 -0.143330 0.733967 0.046 Uiso 1 1 calc R U . . .
H38C H 0.512878 -0.103973 0.808395 0.046 Uiso 1 1 calc R U . . .
C39 C 0.49483(15) 0.00746(15) 0.63367(16) 0.0318(5) Uani 1 1 d . . . . .
H39A H 0.432761 -0.006485 0.681717 0.048 Uiso 1 1 calc R U . . .
H39B H 0.503641 -0.041622 0.600442 0.048 Uiso 1 1 calc R U . . .
H39C H 0.494000 0.071555 0.586195 0.048 Uiso 1 1 calc R U . . .
C40 C 0.57900(13) 0.00581(13) 0.68450(13) 0.0209(4) Uani 1 1 d . . . . .
C41 C 0.50298(13) 0.12016(13) 0.77799(12) 0.0182(4) Uani 1 1 d . . . . .
C42 C 0.40441(13) 0.07125(13) 0.82446(13) 0.0197(4) Uani 1 1 d . . . . .
C43 C 0.32360(13) 0.09404(14) 0.78337(14) 0.0243(4) Uani 1 1 d . . . . .
H43 H 0.328917 0.143143 0.722647 0.029 Uiso 1 1 calc R U . . .
C44 C 0.23430(14) 0.04412(15) 0.83209(14) 0.0274(4) Uani 1 1 d . . . . .
H44 H 0.178618 0.058683 0.804048 0.033 Uiso 1 1 calc R U . . .
C45 C 0.22637(14) -0.02671(15) 0.92130(14) 0.0270(4) Uani 1 1 d . . . . .
H45 H 0.165035 -0.059714 0.954582 0.032 Uiso 1 1 calc R U . . .
C46 C 0.30694(14) -0.04939(14) 0.96184(14) 0.0256(4) Uani 1 1 d . . . . .
H46 H 0.301415 -0.098205 1.022780 0.031 Uiso 1 1 calc R U . . .
C47 C 0.39639(13) -0.00063(14) 0.91327(13) 0.0226(4) Uani 1 1 d . . . . .
H47 H 0.452242 -0.016468 0.940863 0.027 Uiso 1 1 calc R U . . .
C48 C 0.49103(13) 0.26350(13) 0.84498(13) 0.0207(4) Uani 1 1 d . . . . .
C49 C 0.48813(16) 0.21426(15) 0.95256(14) 0.0314(5) Uani 1 1 d . . . . .
H49A H 0.554734 0.200058 0.961884 0.047 Uiso 1 1 calc R U . . .
H49B H 0.447964 0.153780 0.975501 0.047 Uiso 1 1 calc R U . . .
H49C H 0.459817 0.257331 0.989344 0.047 Uiso 1 1 calc R U . . .
C50 C 0.38866(14) 0.29075(16) 0.82879(16) 0.0319(5) Uani 1 1 d . . . . .
H50A H 0.366556 0.342252 0.856762 0.048 Uiso 1 1 calc R U . . .
H50B H 0.343419 0.233898 0.860144 0.048 Uiso 1 1 calc R U . . .
H50C H 0.390324 0.313603 0.759084 0.048 Uiso 1 1 calc R U . . .
C51 C 0.55652(15) 0.35616(14) 0.80819(14) 0.0266(4) Uani 1 1 d . . . . .
H51A H 0.556016 0.389171 0.739894 0.040 Uiso 1 1 calc R U . . .
H51B H 0.623531 0.339741 0.814557 0.040 Uiso 1 1 calc R U . . .
H51C H 0.531951 0.398937 0.846559 0.040 Uiso 1 1 calc R U . . .
N1 N 0.74379(11) 0.15594(11) 0.77983(11) 0.0225(3) Uani 1 1 d . . . . .
N2 N 0.78853(10) 0.27564(11) 0.48382(10) 0.0182(3) Uani 1 1 d . . . . .
N3 N 0.63746(11) 0.29506(11) 0.48216(10) 0.0182(3) Uani 1 1 d . . . . .
N4 N 0.57631(10) 0.08695(10) 0.72528(10) 0.0182(3) Uani 1 1 d . . . . .
N5 N 0.53773(10) 0.20020(11) 0.78815(10) 0.0180(3) Uani 1 1 d . . . . .
Si1 Si 0.69871(3) 0.31387(4) 0.57335(3) 0.01688(11) Uani 1 1 d . . . . .
Si2 Si 0.66106(3) 0.18497(3) 0.72030(3) 0.01633(10) Uani 1 1 d . . . . .
C52 C 1.0806(8) 0.3882(7) 0.0690(8) 0.138(3) Uani 0.5 1 d D U P A -2
H52A H 1.041266 0.335129 0.120811 0.206 Uiso 0.5 1 calc R U P A -2
H52B H 1.129938 0.413097 0.094419 0.206 Uiso 0.5 1 calc R U P A -2
H52C H 1.113145 0.364278 0.016011 0.206 Uiso 0.5 1 calc R U P A -2
C56 C 0.8964(4) 0.6088(4) -0.0474(4) 0.104(2) Uani 0.5 1 d DG U P A -2
H56 H 0.855240 0.657596 -0.074700 0.125 Uiso 0.5 1 calc R U P A -2
C57 C 0.9099(4) 0.5952(4) 0.0458(4) 0.1003(18) Uani 0.5 1 d DG U P A -2
H57 H 0.877953 0.634691 0.082126 0.120 Uiso 0.5 1 calc R U P A -2
C58 C 0.9701(4) 0.5238(5) 0.0857(3) 0.100(2) Uani 0.5 1 d DG U P A -2
H58 H 0.979337 0.514531 0.149396 0.120 Uiso 0.5 1 calc R U P A -2
C53 C 1.0168(4) 0.4661(4) 0.0325(4) 0.0894(17) Uani 0.5 1 d DG U P A -2
C54 C 1.0034(4) 0.4797(4) -0.0606(4) 0.0784(17) Uani 0.5 1 d DG U P A -2
H54 H 1.035296 0.440180 -0.096986 0.094 Uiso 0.5 1 calc R U P A -2
C55 C 0.9431(4) 0.5510(4) -0.1006(3) 0.0773(16) Uani 0.5 1 d DG U P A -2
H55 H 0.933913 0.560340 -0.164258 0.093 Uiso 0.5 1 calc R U P A -2
C59 C 0.5332(7) 0.3685(5) 1.1193(5) 0.089(2) Uani 0.5 1 d D U P B -1
H59A H 0.573147 0.324146 1.091119 0.134 Uiso 0.5 1 calc R U P B -1
H59B H 0.472128 0.334468 1.160753 0.134 Uiso 0.5 1 calc R U P B -1
H59C H 0.569288 0.391936 1.158203 0.134 Uiso 0.5 1 calc R U P B -1
C60 C 0.5108(5) 0.4506(4) 1.0417(4) 0.0637(14) Uani 0.5 1 d D U P B -1
C61 C 0.5728(7) 0.5264(5) 0.9777(5) 0.0694(19) Uani 0.5 1 d D U P B -1
H61 H 0.639903 0.531042 0.979348 0.083 Uiso 0.5 1 calc R U P B -1
C62 C 0.5312(6) 0.5956(5) 0.9105(5) 0.0761(16) Uani 0.5 1 d D U P B -1
H62 H 0.571487 0.649035 0.865687 0.091 Uiso 0.5 1 calc R U P B -1
C63 C 0.4334(6) 0.5900(5) 0.9061(5) 0.0805(18) Uani 0.5 1 d D U P B -1
H63 H 0.407161 0.637639 0.858891 0.097 Uiso 0.5 1 calc R U P B -1
C64 C 0.3790(5) 0.5168(5) 0.9692(4) 0.0764(16) Uani 0.5 1 d D U P B -1
H64 H 0.311824 0.513093 0.967299 0.092 Uiso 0.5 1 calc R U P B -1
C65 C 0.4126(6) 0.4453(5) 1.0376(5) 0.0668(17) Uani 0.5 1 d D U P B -1
H65 H 0.370107 0.393025 1.081451 0.080 Uiso 0.5 1 calc R U P B -1

loop_
_atom_site_aniso_label
_atom_site_aniso_U_11
_atom_site_aniso_U_22
_atom_site_aniso_U_33
_atom_site_aniso_U_23
_atom_site_aniso_U_13
_atom_site_aniso_U_12
Ag 0.02302(8) 0.01545(8) 0.02077(8) -0.00302(6) -0.00465(5) 0.00032(5)
C1 0.0179(9) 0.0162(9) 0.0263(10) -0.0009(8) -0.0067(8) 0.0016(7)
C2 0.0148(9) 0.0228(10) 0.0287(10) -0.0027(8) -0.0059(8) 0.0032(7)
C3 0.0202(10) 0.0222(10) 0.0322(11) 0.0044(9) -0.0045(8) 0.0012(8)
C4 0.0194(10) 0.0176(10) 0.0524(14) -0.0030(10) -0.0038(9) 0.0015(8)
C5 0.0232(10) 0.0235(11) 0.0470(13) -0.0166(10) -0.0098(9) 0.0061(8)
C6 0.0180(9) 0.0231(10) 0.0304(11) -0.0059(9) -0.0079(8) 0.0036(8)
C7 0.0287(11) 0.0330(12) 0.0244(10) -0.0021(9) -0.0031(9) 0.0004(9)
C8 0.0407(14) 0.0208(12) 0.0793(19) -0.0089(12) -0.0032(13) -0.0014(10)
C9 0.0417(13) 0.0329(12) 0.0314(11) -0.0127(10) -0.0106(10) 0.0067(10)
C10 0.0168(9) 0.0233(10) 0.0123(8) -0.0010(7) -0.0019(7) 0.0006(7)
C11 0.0190(9) 0.0250(10) 0.0137(9) -0.0010(7) -0.0023(7) 0.0009(7)
C12 0.0199(9) 0.0310(11) 0.0235(10) -0.0046(9) -0.0040(8) -0.0025(8)
C13 0.0191(9) 0.0387(12) 0.0224(10) -0.0032(9) -0.0060(8) 0.0029(8)
C14 0.0216(10) 0.0271(11) 0.0228(10) -0.0001(8) -0.0026(8) 0.0062(8)
C15 0.0206(9) 0.0239(10) 0.0170(9) -0.0009(8) -0.0018(7) 0.0031(8)
C16 0.0229(10) 0.0221(10) 0.0219(10) -0.0031(8) -0.0069(8) -0.0012(8)
C17 0.0308(11) 0.0290(11) 0.0269(11) -0.0066(9) -0.0047(9) 0.0015(9)
C18 0.0339(11) 0.0243(11) 0.0270(11) -0.0016(9) -0.0040(9) -0.0035(9)
C19 0.0581(16) 0.0246(12) 0.0364(13) -0.0051(10) -0.0034(11) -0.0048(11)
C20 0.0419(13) 0.0426(14) 0.0356(12) -0.0165(11) -0.0033(10) 0.0000(11)
C21 0.0243(10) 0.0242(11) 0.0299(11) -0.0058(9) -0.0060(8) 0.0040(8)
C22 0.0161(9) 0.0221(10) 0.0209(9) -0.0049(8) -0.0011(7) 0.0012(7)
C23 0.0248(12) 0.0365(14) 0.0737(19) 0.0041(13) -0.0028(12) -0.0062(10)
C24 0.0264(11) 0.0483(15) 0.0609(16) -0.0331(13) -0.0077(11) 0.0100(10)
C25 0.0222(11) 0.085(2) 0.0354(13) -0.0265(13) -0.0108(9) 0.0174(12)
C26 0.0207(9) 0.0215(10) 0.0242(10) -0.0026(8) -0.0109(8) 0.0048(7)
C27 0.0365(12) 0.0249(11) 0.0333(12) 0.0013(9) -0.0135(9) 0.0059(9)
C28 0.0295(11) 0.0351(12) 0.0342(12) -0.0105(10) -0.0143(9) 0.0005(9)
C29 0.0204(10) 0.0344(12) 0.0287(11) -0.0076(9) -0.0078(8) 0.0062(8)
C30 0.0217(9) 0.0114(9) 0.0185(9) 0.0000(7) -0.0045(7) -0.0004(7)
C31 0.0231(10) 0.0240(10) 0.0203(9) -0.0064(8) -0.0059(8) 0.0015(8)
C32 0.0468(13) 0.0280(11) 0.0218(10) -0.0034(9) -0.0064(9) -0.0097(10)
C33 0.0633(17) 0.0438(15) 0.0212(11) -0.0019(10) -0.0032(11) -0.0164(12)
C34 0.0666(17) 0.0509(16) 0.0193(11) -0.0135(11) -0.0043(11) -0.0061(13)
C35 0.0704(17) 0.0367(14) 0.0288(12) -0.0147(11) -0.0077(11) -0.0075(12)
C36 0.0528(14) 0.0250(11) 0.0212(10) -0.0051(9) -0.0029(10) -0.0044(10)
C37 0.0300(11) 0.0235(11) 0.0283(11) -0.0109(9) 0.0013(9) -0.0007(8)
C38 0.0390(12) 0.0185(10) 0.0296(11) -0.0054(9) -0.0019(9) 0.0009(9)
C39 0.0360(12) 0.0289(11) 0.0376(12) -0.0157(10) -0.0153(10) 0.0032(9)
C40 0.0224(9) 0.0168(9) 0.0220(9) -0.0064(8) -0.0009(7) -0.0007(7)
C41 0.0202(9) 0.0170(9) 0.0146(8) 0.0001(7) -0.0059(7) 0.0031(7)
C42 0.0187(9) 0.0188(9) 0.0195(9) -0.0048(8) -0.0012(7) 0.0005(7)
C43 0.0215(10) 0.0238(10) 0.0233(10) -0.0025(8) -0.0037(8) 0.0019(8)
C44 0.0187(9) 0.0314(11) 0.0312(11) -0.0099(9) -0.0035(8) 0.0011(8)
C45 0.0204(10) 0.0301(11) 0.0265(10) -0.0096(9) 0.0052(8) -0.0054(8)
C46 0.0281(10) 0.0231(10) 0.0201(10) -0.0030(8) 0.0010(8) -0.0017(8)
C47 0.0221(9) 0.0239(10) 0.0199(9) -0.0056(8) -0.0026(8) 0.0018(8)
C48 0.0215(9) 0.0206(10) 0.0197(9) -0.0073(8) -0.0031(7) 0.0052(7)
C49 0.0481(13) 0.0241(11) 0.0193(10) -0.0048(8) -0.0049(9) 0.0044(9)
C50 0.0244(10) 0.0339(12) 0.0394(12) -0.0162(10) -0.0050(9) 0.0103(9)
C51 0.0305(11) 0.0198(10) 0.0288(11) -0.0091(8) -0.0029(8) 0.0025(8)
N1 0.0219(8) 0.0232(9) 0.0215(8) -0.0043(7) -0.0069(6) 0.0033(6)
N2 0.0173(7) 0.0177(8) 0.0175(7) -0.0038(6) -0.0024(6) 0.0014(6)
N3 0.0183(7) 0.0183(8) 0.0173(7) -0.0035(6) -0.0059(6) 0.0034(6)
N4 0.0180(7) 0.0152(8) 0.0186(8) -0.0027(6) -0.0019(6) 0.0002(6)
N5 0.0175(7) 0.0171(8) 0.0175(7) -0.0032(6) -0.0030(6) 0.0019(6)
Si1 0.0171(2) 0.0155(2) 0.0162(2) -0.0026(2) -0.00368(19) 0.00137(19)
Si2 0.0162(2) 0.0146(2) 0.0163(2) -0.0023(2) -0.00329(19) 0.00109(19)
C52 0.125(6) 0.117(6) 0.164(7) -0.008(5) -0.069(5) -0.039(4)
C56 0.108(4) 0.092(4) 0.110(4) -0.033(3) -0.011(3) -0.032(3)
C57 0.113(4) 0.089(4) 0.103(3) -0.050(3) 0.001(3) -0.045(3)
C58 0.115(4) 0.104(4) 0.080(3) -0.027(3) -0.018(3) -0.062(3)
C53 0.089(3) 0.088(4) 0.087(3) -0.013(3) -0.024(3) -0.052(3)
C54 0.079(3) 0.088(3) 0.071(3) -0.030(3) -0.012(3) -0.044(3)
C55 0.084(3) 0.081(3) 0.072(3) -0.028(3) -0.016(3) -0.037(3)
C59 0.115(6) 0.076(5) 0.081(5) -0.030(4) -0.022(4) -0.003(4)
C60 0.094(3) 0.054(3) 0.049(3) -0.037(2) 0.002(3) 0.013(3)
C61 0.087(4) 0.061(4) 0.063(3) -0.036(3) 0.004(3) 0.008(3)
C62 0.108(4) 0.058(4) 0.060(3) -0.033(3) 0.008(3) 0.011(3)
C63 0.106(4) 0.070(4) 0.065(4) -0.034(3) 0.000(3) 0.020(3)
C64 0.101(4) 0.068(3) 0.059(3) -0.032(3) 0.003(3) 0.023(3)
C65 0.086(3) 0.058(4) 0.064(3) -0.041(3) 0.000(3) 0.016(3)

loop_
_atom_type_symbol
_atom_type_description
_atom_type_scat_dispersion_real
_atom_type_scat_dispersion_imag
_atom_type_scat_source
C C 0.0033 0.0016 'International Tables Vol C Tables 4.2.6.8 and 6.1.1.4'
H H 0.0000 0.0000 'International Tables Vol C Tables 4.2.6.8 and 6.1.1.4'
Ag Ag -0.8971 1.1015 'International Tables Vol C Tables 4.2.6.8 and 6.1.1.4'
N N 0.0061 0.0033 'International Tables Vol C Tables 4.2.6.8 and 6.1.1.4'
Si Si 0.0817 0.0704 'International Tables Vol C Tables 4.2.6.8 and 6.1.1.4'

loop_
_exptl_crystal_face_index_h
_exptl_crystal_face_index_k
_exptl_crystal_face_index_l
_exptl_crystal_face_perp_dist
2 1 -7 0.0290
-3 -1 10 0.0830
3 -5 -5 0.0410
-3 5 5 0.0400
-5 -2 -3 0.0610
2 1 1 0.0230

loop_
_geom_angle_atom_site_label_1
_geom_angle_atom_site_label_2
_geom_angle_atom_site_label_3
_geom_angle
_geom_angle_site_symmetry_1
_geom_angle_site_symmetry_3
_geom_angle_publ_flag
C1 Ag Si1 169.84(5) . . ?
C2 C1 Ag 117.80(14) . . ?
C6 C1 Ag 125.45(14) . . ?
C6 C1 C2 116.73(17) . . ?
C1 C2 C7 120.34(17) . . ?
C3 C2 C1 120.41(19) . . ?
C3 C2 C7 119.25(17) . . ?
C2 C3 H3 119.0 . . ?
C4 C3 C2 122.04(19) . . ?
C4 C3 H3 119.0 . . ?
C3 C4 C5 118.06(18) . . ?
C3 C4 C8 120.6(2) . . ?
C5 C4 C8 121.3(2) . . ?
C4 C5 H5 119.4 . . ?
C4 C5 C6 121.1(2) . . ?
C6 C5 H5 119.4 . . ?
C1 C6 C5 121.59(18) . . ?
C1 C6 C9 120.57(17) . . ?
C5 C6 C9 117.84(19) . . ?
C2 C7 H7A 109.5 . . ?
C2 C7 H7B 109.5 . . ?
C2 C7 H7C 109.5 . . ?
H7A C7 H7B 109.5 . . ?
H7A C7 H7C 109.5 . . ?
H7B C7 H7C 109.5 . . ?
C4 C8 H8A 109.5 . . ?
C4 C8 H8B 109.5 . . ?
C4 C8 H8C 109.5 . . ?
H8A C8 H8B 109.5 . . ?
H8A C8 H8C 109.5 . . ?
H8B C8 H8C 109.5 . . ?
C6 C9 H9A 109.5 . . ?
C6 C9 H9B 109.5 . . ?
C6 C9 H9C 109.5 . . ?
H9A C9 H9B 109.5 . . ?
H9A C9 H9C 109.5 . . ?
H9B C9 H9C 109.5 . . ?
C15 C10 C11 117.85(16) . . ?
N1 C10 C11 121.22(17) . . ?
N1 C10 C15 120.89(17) . . ?
C10 C11 C16 121.21(16) . . ?
C12 C11 C10 119.66(18) . . ?
C12 C11 C16 119.12(17) . . ?
C11 C12 H12 119.1 . . ?
C11 C12 C13 121.89(19) . . ?
C13 C12 H12 119.1 . . ?
C12 C13 H13 120.7 . . ?
C14 C13 C12 118.65(18) . . ?
C14 C13 H13 120.7 . . ?
C13 C14 H14 119.1 . . ?
C13 C14 C15 121.90(19) . . ?
C15 C14 H14 119.1 . . ?
C10 C15 C21 120.22(16) . . ?
C14 C15 C10 119.87(18) . . ?
C14 C15 C21 119.90(18) . . ?
C11 C16 H16 107.6 . . ?
C11 C16 C17 111.01(15) . . ?
C11 C16 C18 112.47(16) . . ?
C17 C16 H16 107.6 . . ?
C17 C16 C18 110.37(16) . . ?
C18 C16 H16 107.6 . . ?
C16 C17 H17A 109.5 . . ?
C16 C17 H17B 109.5 . . ?
C16 C17 H17C 109.5 . . ?
H17A C17 H17B 109.5 . . ?
H17A C17 H17C 109.5 . . ?
H17B C17 H17C 109.5 . . ?
C16 C18 H18A 109.5 . . ?
C16 C18 H18B 109.5 . . ?
C16 C18 H18C 109.5 . . ?
H18A C18 H18B 109.5 . . ?
H18A C18 H18C 109.5 . . ?
H18B C18 H18C 109.5 . . ?
H19A C19 H19B 109.5 . . ?
H19A C19 H19C 109.5 . . ?
H19B C19 H19C 109.5 . . ?
C21 C19 H19A 109.5 . . ?
C21 C19 H19B 109.5 . . ?
C21 C19 H19C 109.5 . . ?
H20A C20 H20B 109.5 . . ?
H20A C20 H20C 109.5 . . ?
H20B C20 H20C 109.5 . . ?
C21 C20 H20A 109.5 . . ?
C21 C20 H20B 109.5 . . ?
C21 C20 H20C 109.5 . . ?
C15 C21 C19 113.22(17) . . ?
C15 C21 C20 111.72(16) . . ?
C15 C21 H21 107.4 . . ?
C19 C21 H21 107.4 . . ?
C20 C21 C19 109.56(18) . . ?
C20 C21 H21 107.4 . . ?
C23 C22 C24 111.23(19) . . ?
C23 C22 C25 109.74(19) . . ?
C25 C22 C24 109.23(18) . . ?
N2 C22 C23 109.78(16) . . ?
N2 C22 C24 111.60(15) . . ?
N2 C22 C25 105.06(14) . . ?
C22 C23 H23A 109.5 . . ?
C22 C23 H23B 109.5 . . ?
C22 C23 H23C 109.5 . . ?
H23A C23 H23B 109.5 . . ?
H23A C23 H23C 109.5 . . ?
H23B C23 H23C 109.5 . . ?
C22 C24 H24A 109.5 . . ?
C22 C24 H24B 109.5 . . ?
C22 C24 H24C 109.5 . . ?
H24A C24 H24B 109.5 . . ?
H24A C24 H24C 109.5 . . ?
H24B C24 H24C 109.5 . . ?
C22 C25 H25A 109.5 . . ?
C22 C25 H25B 109.5 . . ?
C22 C25 H25C 109.5 . . ?
H25A C25 H25B 109.5 . . ?
H25A C25 H25C 109.5 . . ?
H25B C25 H25C 109.5 . . ?
C27 C26 C28 109.74(16) . . ?
C29 C26 C27 110.28(17) . . ?
C29 C26 C28 109.52(16) . . ?
N3 C26 C27 109.89(15) . . ?
N3 C26 C28 112.13(16) . . ?
N3 C26 C29 105.19(14) . . ?
C26 C27 H27A 109.5 . . ?
C26 C27 H27B 109.5 . . ?
C26 C27 H27C 109.5 . . ?
H27A C27 H27B 109.5 . . ?
H27A C27 H27C 109.5 . . ?
H27B C27 H27C 109.5 . . ?
C26 C28 H28A 109.5 . . ?
C26 C28 H28B 109.5 . . ?
C26 C28 H28C 109.5 . . ?
H28A C28 H28B 109.5 . . ?
H28A C28 H28C 109.5 . . ?
H28B C28 H28C 109.5 . . ?
C26 C29 H29A 109.5 . . ?
C26 C29 H29B 109.5 . . ?
C26 C29 H29C 109.5 . . ?
H29A C29 H29B 109.5 . . ?
H29A C29 H29C 109.5 . . ?
H29B C29 H29C 109.5 . . ?
C31 C30 Si1 173.52(13) . . ?
N2 C30 C31 127.16(16) . . ?
N2 C30 N3 105.53(15) . . ?
N2 C30 Si1 53.03(9) . . ?
N3 C30 C31 127.31(16) . . ?
N3 C30 Si1 53.06(9) . . ?
C32 C31 C30 121.81(17) . . ?
C36 C31 C30 119.13(17) . . ?
C36 C31 C32 119.05(18) . . ?
C31 C32 H32 120.0 . . ?
C31 C32 C33 119.9(2) . . ?
C33 C32 H32 120.0 . . ?
C32 C33 H33 119.8 . . ?
C34 C33 C32 120.5(2) . . ?
C34 C33 H33 119.8 . . ?
C33 C34 H34 120.1 . . ?
C33 C34 C35 119.8(2) . . ?
C35 C34 H34 120.1 . . ?
C34 C35 H35 120.0 . . ?
C36 C35 C34 120.0(2) . . ?
C36 C35 H35 120.0 . . ?
C31 C36 H36 119.6 . . ?
C35 C36 C31 120.76(19) . . ?
C35 C36 H36 119.6 . . ?
H37A C37 H37B 109.5 . . ?
H37A C37 H37C 109.5 . . ?
H37B C37 H37C 109.5 . . ?
C40 C37 H37A 109.5 . . ?
C40 C37 H37B 109.5 . . ?
C40 C37 H37C 109.5 . . ?
H38A C38 H38B 109.5 . . ?
H38A C38 H38C 109.5 . . ?
H38B C38 H38C 109.5 . . ?
C40 C38 H38A 109.5 . . ?
C40 C38 H38B 109.5 . . ?
C40 C38 H38C 109.5 . . ?
H39A C39 H39B 109.5 . . ?
H39A C39 H39C 109.5 . . ?
H39B C39 H39C 109.5 . . ?
C40 C39 H39A 109.5 . . ?
C40 C39 H39B 109.5 . . ?
C40 C39 H39C 109.5 . . ?
C37 C40 C38 109.77(16) . . ?
C39 C40 C37 108.84(16) . . ?
C39 C40 C38 110.09(16) . . ?
N4 C40 C37 105.52(14) . . ?
N4 C40 C38 110.80(15) . . ?
N4 C40 C39 111.70(16) . . ?
C42 C41 Si2 173.84(13) . . ?
N4 C41 C42 125.95(16) . . ?
N4 C41 N5 106.87(15) . . ?
N4 C41 Si2 53.39(9) . . ?
N5 C41 C42 126.92(16) . . ?
N5 C41 Si2 53.52(9) . . ?
C43 C42 C41 123.29(16) . . ?
C43 C42 C47 120.23(17) . . ?
C47 C42 C41 116.48(16) . . ?
C42 C43 H43 120.4 . . ?
C42 C43 C44 119.25(18) . . ?
C44 C43 H43 120.4 . . ?
C43 C44 H44 119.8 . . ?
C45 C44 C43 120.31(18) . . ?
C45 C44 H44 119.8 . . ?
C44 C45 H45 119.9 . . ?
C46 C45 C44 120.29(17) . . ?
C46 C45 H45 119.9 . . ?
C45 C46 H46 120.1 . . ?
C45 C46 C47 119.72(18) . . ?
C47 C46 H46 120.1 . . ?
C42 C47 H47 119.9 . . ?
C46 C47 C42 120.19(18) . . ?
C46 C47 H47 119.9 . . ?
C49 C48 C50 110.63(16) . . ?
C49 C48 C51 109.56(16) . . ?
C50 C48 C51 108.26(16) . . ?
N5 C48 C49 109.78(15) . . ?
N5 C48 C50 112.67(15) . . ?
N5 C48 C51 105.78(14) . . ?
C48 C49 H49A 109.5 . . ?
C48 C49 H49B 109.5 . . ?
C48 C49 H49C 109.5 . . ?
H49A C49 H49B 109.5 . . ?
H49A C49 H49C 109.5 . . ?
H49B C49 H49C 109.5 . . ?
C48 C50 H50A 109.5 . . ?
C48 C50 H50B 109.5 . . ?
C48 C50 H50C 109.5 . . ?
H50A C50 H50B 109.5 . . ?
H50A C50 H50C 109.5 . . ?
H50B C50 H50C 109.5 . . ?
C48 C51 H51A 109.5 . . ?
C48 C51 H51B 109.5 . . ?
C48 C51 H51C 109.5 . . ?
H51A C51 H51B 109.5 . . ?
H51A C51 H51C 109.5 . . ?
H51B C51 H51C 109.5 . . ?
C10 N1 Si2 164.81(14) . . ?
C22 N2 Si1 134.67(12) . . ?
C30 N2 C22 132.56(15) . . ?
C30 N2 Si1 91.56(11) . . ?
C26 N3 Si1 132.48(12) . . ?
C30 N3 C26 131.24(15) . . ?
C30 N3 Si1 91.22(11) . . ?
C40 N4 Si2 137.47(12) . . ?
C41 N4 C40 131.12(15) . . ?
C41 N4 Si2 91.28(11) . . ?
C41 N5 C48 130.58(15) . . ?
C41 N5 Si2 91.06(11) . . ?
C48 N5 Si2 137.91(12) . . ?
C30 Si1 Ag 115.62(5) . . ?
C30 Si1 Si2 118.93(5) . . ?
N2 Si1 Ag 111.27(5) . . ?
N2 Si1 C30 35.41(6) . . ?
N2 Si1 N3 70.83(7) . . ?
N2 Si1 Si2 109.39(5) . . ?
N3 Si1 Ag 115.51(5) . . ?
N3 Si1 C30 35.72(6) . . ?
N3 Si1 Si2 111.58(5) . . ?
Si2 Si1 Ag 125.16(2) . . ?
C41 Si2 Si1 119.11(5) . . ?
N1 Si2 C41 123.22(7) . . ?
N1 Si2 N4 117.39(8) . . ?
N1 Si2 N5 117.05(8) . . ?
N1 Si2 Si1 117.28(6) . . ?
N4 Si2 C41 35.33(6) . . ?
N4 Si2 N5 70.73(7) . . ?
N4 Si2 Si1 116.60(5) . . ?
N5 Si2 C41 35.42(6) . . ?
N5 Si2 Si1 108.88(5) . . ?
H52A C52 H52B 109.5 . . ?
H52A C52 H52C 109.5 . . ?
H52B C52 H52C 109.5 . . ?
C53 C52 H52A 109.5 . . ?
C53 C52 H52B 109.5 . . ?
C53 C52 H52C 109.5 . . ?
C57 C56 H56 120.0 . . ?
C57 C56 C55 120.0 . . ?
C55 C56 H56 120.0 . . ?
C56 C57 H57 120.0 . . ?
C58 C57 C56 120.0 . . ?
C58 C57 H57 120.0 . . ?
C57 C58 H58 120.0 . . ?
C57 C58 C53 120.0 . . ?
C53 C58 H58 120.0 . . ?
C58 C53 C52 123.9(6) . . ?
C58 C53 C54 120.0 . . ?
C54 C53 C52 116.1(6) . . ?
C53 C54 H54 120.0 . . ?
C53 C54 C55 120.0 . . ?
C55 C54 H54 120.0 . . ?
C56 C55 H55 120.0 . . ?
C54 C55 C56 120.0 . . ?
C54 C55 H55 120.0 . . ?
H59A C59 H59B 109.5 . . ?
H59A C59 H59C 109.5 . . ?
H59B C59 H59C 109.5 . . ?
C60 C59 H59A 109.5 . . ?
C60 C59 H59B 109.5 . . ?
C60 C59 H59C 109.5 . . ?
C61 C60 C59 128.5(7) . . ?
C61 C60 C65 120.8(7) . . ?
C65 C60 C59 110.7(6) . . ?
C60 C61 H61 121.9 . . ?
C60 C61 C62 116.2(8) . . ?
C62 C61 H61 121.9 . . ?
C61 C62 H62 118.5 . . ?
C63 C62 C61 122.9(8) . . ?
C63 C62 H62 118.5 . . ?
C62 C63 H63 121.2 . . ?
C64 C63 C62 117.5(8) . . ?
C64 C63 H63 121.2 . . ?
C63 C64 H64 118.0 . . ?
C63 C64 C65 124.1(8) . . ?
C65 C64 H64 118.0 . . ?
C60 C65 H65 120.8 . . ?
C64 C65 C60 118.4(7) . . ?
C64 C65 H65 120.8 . . ?

loop_
_geom_bond_atom_site_label_1
_geom_bond_atom_site_label_2
_geom_bond_distance
_geom_bond_site_symmetry_2
_geom_bond_publ_flag
Ag C1 2.1217(18) . ?
Ag Si1 2.3847(5) . ?
C1 C2 1.426(3) . ?
C1 C6 1.394(3) . ?
C2 C3 1.389(3) . ?
C2 C7 1.507(3) . ?
C3 H3 0.9500 . ?
C3 C4 1.379(3) . ?
C4 C5 1.387(3) . ?
C4 C8 1.511(3) . ?
C5 H5 0.9500 . ?
C5 C6 1.395(3) . ?
C6 C9 1.516(3) . ?
C7 H7A 0.9800 . ?
C7 H7B 0.9800 . ?
C7 H7C 0.9800 . ?
C8 H8A 0.9800 . ?
C8 H8B 0.9800 . ?
C8 H8C 0.9800 . ?
C9 H9A 0.9800 . ?
C9 H9B 0.9800 . ?
C9 H9C 0.9800 . ?
C10 C11 1.427(3) . ?
C10 C15 1.426(3) . ?
C10 N1 1.368(2) . ?
C11 C12 1.385(3) . ?
C11 C16 1.517(3) . ?
C12 H12 0.9500 . ?
C12 C13 1.391(3) . ?
C13 H13 0.9500 . ?
C13 C14 1.381(3) . ?
C14 H14 0.9500 . ?
C14 C15 1.386(3) . ?
C15 C21 1.524(3) . ?
C16 H16 1.0000 . ?
C16 C17 1.532(3) . ?
C16 C18 1.534(3) . ?
C17 H17A 0.9800 . ?
C17 H17B 0.9800 . ?
C17 H17C 0.9800 . ?
C18 H18A 0.9800 . ?
C18 H18B 0.9800 . ?
C18 H18C 0.9800 . ?
C19 H19A 0.9800 . ?
C19 H19B 0.9800 . ?
C19 H19C 0.9800 . ?
C19 C21 1.531(3) . ?
C20 H20A 0.9800 . ?
C20 H20B 0.9800 . ?
C20 H20C 0.9800 . ?
C20 C21 1.524(3) . ?
C21 H21 1.0000 . ?
C22 C23 1.510(3) . ?
C22 C24 1.516(3) . ?
C22 C25 1.514(3) . ?
C22 N2 1.484(2) . ?
C23 H23A 0.9800 . ?
C23 H23B 0.9800 . ?
C23 H23C 0.9800 . ?
C24 H24A 0.9800 . ?
C24 H24B 0.9800 . ?
C24 H24C 0.9800 . ?
C25 H25A 0.9800 . ?
C25 H25B 0.9800 . ?
C25 H25C 0.9800 . ?
C26 C27 1.530(3) . ?
C26 C28 1.533(3) . ?
C26 C29 1.513(3) . ?
C26 N3 1.479(2) . ?
C27 H27A 0.9800 . ?
C27 H27B 0.9800 . ?
C27 H27C 0.9800 . ?
C28 H28A 0.9800 . ?
C28 H28B 0.9800 . ?
C28 H28C 0.9800 . ?
C29 H29A 0.9800 . ?
C29 H29B 0.9800 . ?
C29 H29C 0.9800 . ?
C30 C31 1.480(2) . ?
C30 N2 1.334(2) . ?
C30 N3 1.344(2) . ?
C30 Si1 2.3017(19) . ?
C31 C32 1.384(3) . ?
C31 C36 1.383(3) . ?
C32 H32 0.9500 . ?
C32 C33 1.385(3) . ?
C33 H33 0.9500 . ?
C33 C34 1.372(3) . ?
C34 H34 0.9500 . ?
C34 C35 1.378(3) . ?
C35 H35 0.9500 . ?
C35 C36 1.376(3) . ?
C36 H36 0.9500 . ?
C37 H37A 0.9800 . ?
C37 H37B 0.9800 . ?
C37 H37C 0.9800 . ?
C37 C40 1.527(3) . ?
C38 H38A 0.9800 . ?
C38 H38B 0.9800 . ?
C38 H38C 0.9800 . ?
C38 C40 1.532(3) . ?
C39 H39A 0.9800 . ?
C39 H39B 0.9800 . ?
C39 H39C 0.9800 . ?
C39 C40 1.526(3) . ?
C40 N4 1.483(2) . ?
C41 C42 1.490(2) . ?
C41 N4 1.332(2) . ?
C41 N5 1.335(2) . ?
C41 Si2 2.3035(18) . ?
C42 C43 1.384(3) . ?
C42 C47 1.389(2) . ?
C43 H43 0.9500 . ?
C43 C44 1.394(3) . ?
C44 H44 0.9500 . ?
C44 C45 1.387(3) . ?
C45 H45 0.9500 . ?
C45 C46 1.376(3) . ?
C46 H46 0.9500 . ?
C46 C47 1.389(3) . ?
C47 H47 0.9500 . ?
C48 C49 1.527(3) . ?
C48 C50 1.527(3) . ?
C48 C51 1.530(3) . ?
C48 N5 1.488(2) . ?
C49 H49A 0.9800 . ?
C49 H49B 0.9800 . ?
C49 H49C 0.9800 . ?
C50 H50A 0.9800 . ?
C50 H50B 0.9800 . ?
C50 H50C 0.9800 . ?
C51 H51A 0.9800 . ?
C51 H51B 0.9800 . ?
C51 H51C 0.9800 . ?
N1 Si2 1.5763(16) . ?
N2 Si1 1.8396(15) . ?
N3 Si1 1.8401(15) . ?
N4 Si2 1.8496(15) . ?
N5 Si2 1.8525(15) . ?
Si1 Si2 2.3593(7) . ?
C52 H52A 0.9800 . ?
C52 H52B 0.9800 . ?
C52 H52C 0.9800 . ?
C52 C53 1.467(9) . ?
C56 H56 0.9500 . ?
C56 C57 1.3900 . ?
C56 C55 1.3900 . ?
C57 H57 0.9500 . ?
C57 C58 1.3900 . ?
C58 H58 0.9500 . ?
C58 C53 1.3900 . ?
C53 C54 1.3900 . ?
C54 H54 0.9500 . ?
C54 C55 1.3900 . ?
C55 H55 0.9500 . ?
C59 H59A 0.9800 . ?
C59 H59B 0.9800 . ?
C59 H59C 0.9800 . ?
C59 C60 1.461(9) . ?
C60 C61 1.383(8) . ?
C60 C65 1.394(8) . ?
C61 H61 0.9500 . ?
C61 C62 1.395(8) . ?
C62 H62 0.9500 . ?
C62 C63 1.390(9) . ?
C63 H63 0.9500 . ?
C63 C64 1.305(7) . ?
C64 H64 0.9500 . ?
C64 C65 1.365(8) . ?
C65 H65 0.9500 . ?

loop_
_geom_torsion_atom_site_label_1
_geom_torsion_atom_site_label_2
_geom_torsion_atom_site_label_3
_geom_torsion_atom_site_label_4
_geom_torsion
_geom_torsion_site_symmetry_1
_geom_torsion_site_symmetry_2
_geom_torsion_site_symmetry_3
_geom_torsion_site_symmetry_4
_geom_torsion_publ_flag
Ag C1 C2 C3 -178.43(14) . . . . ?
Ag C1 C2 C7 1.9(2) . . . . ?
Ag C1 C6 C5 179.38(14) . . . . ?
Ag C1 C6 C9 -0.8(3) . . . . ?
C1 C2 C3 C4 -1.2(3) . . . . ?
C2 C1 C6 C5 0.8(3) . . . . ?
C2 C1 C6 C9 -179.39(17) . . . . ?
C2 C3 C4 C5 1.0(3) . . . . ?
C2 C3 C4 C8 179.24(19) . . . . ?
C3 C4 C5 C6 0.1(3) . . . . ?
C4 C5 C6 C1 -1.0(3) . . . . ?
C4 C5 C6 C9 179.19(18) . . . . ?
C6 C1 C2 C3 0.3(3) . . . . ?
C6 C1 C2 C7 -179.41(17) . . . . ?
C7 C2 C3 C4 178.48(18) . . . . ?
C8 C4 C5 C6 -178.14(19) . . . . ?
C10 C11 C12 C13 2.6(3) . . . . ?
C10 C11 C16 C17 106.68(19) . . . . ?
C10 C11 C16 C18 -129.10(18) . . . . ?
C10 C15 C21 C19 -124.7(2) . . . . ?
C10 C15 C21 C20 111.1(2) . . . . ?
C10 N1 Si2 C41 176.1(5) . . . . ?
C10 N1 Si2 N4 135.5(5) . . . . ?
C10 N1 Si2 N5 -143.3(5) . . . . ?
C10 N1 Si2 Si1 -11.1(6) . . . . ?
C11 C10 C15 C14 3.3(3) . . . . ?
C11 C10 C15 C21 -178.01(16) . . . . ?
C11 C10 N1 Si2 65.5(6) . . . . ?
C11 C12 C13 C14 1.3(3) . . . . ?
C12 C11 C16 C17 -72.1(2) . . . . ?
C12 C11 C16 C18 52.1(2) . . . . ?
C12 C13 C14 C15 -2.8(3) . . . . ?
C13 C14 C15 C10 0.5(3) . . . . ?
C13 C14 C15 C21 -178.19(18) . . . . ?
C14 C15 C21 C19 54.0(2) . . . . ?
C14 C15 C21 C20 -70.2(2) . . . . ?
C15 C10 C11 C12 -4.8(3) . . . . ?
C15 C10 C11 C16 176.42(15) . . . . ?
C15 C10 N1 Si2 -116.8(5) . . . . ?
C16 C11 C12 C13 -178.61(17) . . . . ?
C22 N2 Si1 Ag 63.38(17) . . . . ?
C22 N2 Si1 C30 168.1(2) . . . . ?
C22 N2 Si1 N3 174.11(18) . . . . ?
C22 N2 Si1 Si2 -79.00(16) . . . . ?
C23 C22 N2 C30 77.6(3) . . . . ?
C23 C22 N2 Si1 -86.1(2) . . . . ?
C24 C22 N2 C30 -46.3(3) . . . . ?
C24 C22 N2 Si1 150.07(16) . . . . ?
C25 C22 N2 C30 -164.5(2) . . . . ?
C25 C22 N2 Si1 31.8(2) . . . . ?
C26 N3 Si1 Ag -56.97(17) . . . . ?
C26 N3 Si1 C30 -156.0(2) . . . . ?
C26 N3 Si1 N2 -162.02(17) . . . . ?
C26 N3 Si1 Si2 94.06(16) . . . . ?
C27 C26 N3 C30 -66.9(2) . . . . ?
C27 C26 N3 Si1 80.4(2) . . . . ?
C28 C26 N3 C30 55.5(2) . . . . ?
C28 C26 N3 Si1 -157.26(14) . . . . ?
C29 C26 N3 C30 174.43(18) . . . . ?
C29 C26 N3 Si1 -38.3(2) . . . . ?
C30 C31 C32 C33 177.4(2) . . . . ?
C30 C31 C36 C35 -177.8(2) . . . . ?
C30 N2 Si1 Ag -104.67(10) . . . . ?
C30 N2 Si1 N3 6.06(10) . . . . ?
C30 N2 Si1 Si2 112.95(10) . . . . ?
C30 N3 Si1 Ag 99.04(10) . . . . ?
C30 N3 Si1 N2 -6.02(10) . . . . ?
C30 N3 Si1 Si2 -109.93(10) . . . . ?
C31 C30 N2 C22 3.4(3) . . . . ?
C31 C30 N2 Si1 171.89(16) . . . . ?
C31 C30 N3 C26 -15.4(3) . . . . ?
C31 C30 N3 Si1 -171.89(17) . . . . ?
C31 C32 C33 C34 0.1(4) . . . . ?
C32 C31 C36 C35 1.2(3) . . . . ?
C32 C33 C34 C35 1.8(4) . . . . ?
C33 C34 C35 C36 -2.1(4) . . . . ?
C34 C35 C36 C31 0.6(4) . . . . ?
C36 C31 C32 C33 -1.6(3) . . . . ?
C37 C40 N4 C41 165.06(18) . . . . ?
C37 C40 N4 Si2 -9.7(2) . . . . ?
C38 C40 N4 C41 -76.2(2) . . . . ?
C38 C40 N4 Si2 109.08(18) . . . . ?
C39 C40 N4 C41 46.9(3) . . . . ?
C39 C40 N4 Si2 -127.79(17) . . . . ?
C40 N4 Si2 C41 176.0(2) . . . . ?
C40 N4 Si2 N1 -74.33(19) . . . . ?
C40 N4 Si2 N5 174.49(19) . . . . ?
C40 N4 Si2 Si1 72.47(19) . . . . ?
C41 C42 C43 C44 179.79(18) . . . . ?
C41 C42 C47 C46 179.56(17) . . . . ?
C41 N4 Si2 N1 109.64(12) . . . . ?
C41 N4 Si2 N5 -1.55(10) . . . . ?
C41 N4 Si2 Si1 -103.56(10) . . . . ?
C41 N5 Si2 N1 -110.09(12) . . . . ?
C41 N5 Si2 N4 1.54(10) . . . . ?
C41 N5 Si2 Si1 113.98(10) . . . . ?
C42 C41 N4 C40 11.2(3) . . . . ?
C42 C41 N4 Si2 -172.40(16) . . . . ?
C42 C41 N5 C48 -1.0(3) . . . . ?
C42 C41 N5 Si2 172.33(16) . . . . ?
C42 C43 C44 C45 0.8(3) . . . . ?
C43 C42 C47 C46 -0.7(3) . . . . ?
C43 C44 C45 C46 -1.0(3) . . . . ?
C44 C45 C46 C47 0.4(3) . . . . ?
C45 C46 C47 C42 0.5(3) . . . . ?
C47 C42 C43 C44 0.0(3) . . . . ?
C48 N5 Si2 C41 172.4(2) . . . . ?
C48 N5 Si2 N1 62.32(19) . . . . ?
C48 N5 Si2 N4 173.95(19) . . . . ?
C48 N5 Si2 Si1 -73.61(18) . . . . ?
C49 C48 N5 C41 75.8(2) . . . . ?
C49 C48 N5 Si2 -94.2(2) . . . . ?
C50 C48 N5 C41 -48.0(2) . . . . ?
C50 C48 N5 Si2 141.99(16) . . . . ?
C51 C48 N5 C41 -166.12(17) . . . . ?
C51 C48 N5 Si2 23.9(2) . . . . ?
N1 C10 C11 C12 173.04(16) . . . . ?
N1 C10 C11 C16 -5.8(3) . . . . ?
N1 C10 C15 C14 -174.53(16) . . . . ?
N1 C10 C15 C21 4.2(3) . . . . ?
N2 C30 C31 C32 -80.1(3) . . . . ?
N2 C30 C31 C36 98.9(2) . . . . ?
N2 C30 N3 C26 164.64(17) . . . . ?
N2 C30 N3 Si1 8.14(13) . . . . ?
N3 C30 C31 C32 100.0(2) . . . . ?
N3 C30 C31 C36 -81.1(3) . . . . ?
N3 C30 N2 C22 -176.62(17) . . . . ?
N3 C30 N2 Si1 -8.15(13) . . . . ?
N4 C41 C42 C43 -97.5(2) . . . . ?
N4 C41 C42 C47 82.3(2) . . . . ?
N4 C41 N5 C48 -175.42(16) . . . . ?
N4 C41 N5 Si2 -2.11(14) . . . . ?
N5 C41 C42 C43 89.0(2) . . . . ?
N5 C41 C42 C47 -91.2(2) . . . . ?
N5 C41 N4 C40 -174.33(17) . . . . ?
N5 C41 N4 Si2 2.12(14) . . . . ?
Si1 C30 N2 C22 -168.5(2) . . . . ?
Si1 C30 N3 C26 156.5(2) . . . . ?
Si2 C41 N4 C40 -176.4(2) . . . . ?
Si2 C41 N5 C48 -173.3(2) . . . . ?
C52 C53 C54 C55 179.2(6) . . . . ?
C56 C57 C58 C53 0.0 . . . . ?
C57 C56 C55 C54 0.0 . . . . ?
C57 C58 C53 C52 -179.1(6) . . . . ?
C57 C58 C53 C54 0.0 . . . . ?
C58 C53 C54 C55 0.0 . . . . ?
C53 C54 C55 C56 0.0 . . . . ?
C55 C56 C57 C58 0.0 . . . . ?
C59 C60 C61 C62 -179.8(2) . . . . ?
C59 C60 C65 C64 179.7(4) . . . . ?
C60 C61 C62 C63 -0.6(5) . . . . ?
C61 C60 C65 C64 -0.3(5) . . . . ?
C61 C62 C63 C64 1.0(7) . . . . ?
C62 C63 C64 C65 -1.1(8) . . . . ?
C63 C64 C65 C60 0.8(7) . . . . ?
C65 C60 C61 C62 0.2(4) . . . . ?
